data_2207193
loop_
_publ_author_name
'You, Zhong-Lu'

_publ_section_title Dichloro{2,4-dichloro-6-[2-(dimethylamino)ethyliminomethyl]phenolato}zinc(II)
_journal_coeditor_code CI6681
_journal_issue 11
_journal_name_full 'Acta Crystallographica Section E'
_journal_page_first m2416
_journal_page_last m2418
_journal_paper_doi 10.1107/S1600536805034744
_journal_volume 61
_journal_year 2005
_chemical_formula_iupac '[Zn (C11 H14 Cl2 N2 O) Cl2]'
_chemical_formula_moiety 'C11 H14 Cl4 N2 O Zn'
_chemical_formula_sum 'C11 H14 Cl4 N2 O Zn'
_chemical_formula_weight 397.41
_chemical_name_systematic
;
Dichloro{2,4-dichloro-6-[2-(dimethylamino)ethyliminomethyl]phenolato}zinc(II)
;
_space_group_IT_number 19
_symmetry_cell_setting orthorhombic
_symmetry_space_group_name_Hall 'P 2ac 2ab'
_symmetry_space_group_name_H-M 'P 21 21 21'
_atom_sites_solution_hydrogens geom
_atom_sites_solution_primary direct
_atom_sites_solution_secondary difmap
_audit_creation_method SHELXL-97
_cell_angle_alpha 90.00
_cell_angle_beta 90.00
_cell_angle_gamma 90.00
_cell_formula_units_Z 4
_cell_length_a 7.7280(10)
_cell_length_b 10.1270(10)
_cell_length_c 20.237(2)
_cell_measurement_reflns_used 3029
_cell_measurement_temperature 298(2)
_cell_measurement_theta_max 23.0
_cell_measurement_theta_min 2.2
_cell_volume 1583.8(3)
_computing_cell_refinement SMART
_computing_data_collection 'SMART (Bruker, 1998)'
_computing_data_reduction 'SAINT (Bruker, 1998)'
_computing_molecular_graphics 'SHELXTL (Sheldrick, 1997b)'
_computing_publication_material SHELXTL
_computing_structure_refinement 'SHELXL97 (Sheldrick, 1997a)'
_computing_structure_solution 'SHELXS97 (Sheldrick, 1997a)'
_diffrn_ambient_temperature 298(2)
_diffrn_measured_fraction_theta_full 0.999
_diffrn_measured_fraction_theta_max 0.999
_diffrn_measurement_device_type 'Bruker SMART CCD area-detector'
_diffrn_measurement_method \w
_diffrn_radiation_monochromator graphite
_diffrn_radiation_source 'fine-focus sealed tube'
_diffrn_radiation_type MoK\a
_diffrn_radiation_wavelength 0.71073
_diffrn_reflns_av_R_equivalents 0.0488
_diffrn_reflns_av_sigmaI/netI 0.0537
_diffrn_reflns_limit_h_max 10
_diffrn_reflns_limit_h_min -9
_diffrn_reflns_limit_k_max 13
_diffrn_reflns_limit_k_min -12
_diffrn_reflns_limit_l_max 26
_diffrn_reflns_limit_l_min -25
_diffrn_reflns_number 13624
_diffrn_reflns_theta_full 27.50
_diffrn_reflns_theta_max 27.50
_diffrn_reflns_theta_min 2.01
_diffrn_standards_number 0
_exptl_absorpt_coefficient_mu 2.217
_exptl_absorpt_correction_T_max 0.8785
_exptl_absorpt_correction_T_min 0.7043
_exptl_absorpt_correction_type multi-scan
_exptl_absorpt_process_details '(SADABS; Sheldrick, 1996)'
_exptl_crystal_colour colourless
_exptl_crystal_density_diffrn 1.667
_exptl_crystal_density_method 'not measured'
_exptl_crystal_description Needle
_exptl_crystal_F_000 800
_exptl_crystal_size_max 0.17
_exptl_crystal_size_mid 0.14
_exptl_crystal_size_min 0.06
_refine_diff_density_max 0.537
_refine_diff_density_min -0.418
_refine_ls_abs_structure_details 'Flack (1983), 1526 Friedel pairs'
_refine_ls_abs_structure_Flack 0.025(17)
_refine_ls_extinction_method none
_refine_ls_goodness_of_fit_ref 1.136
_refine_ls_hydrogen_treatment mixed
_refine_ls_matrix_type full
_refine_ls_number_parameters 177
_refine_ls_number_reflns 3622
_refine_ls_number_restraints 1
_refine_ls_restrained_S_all 1.136
_refine_ls_R_factor_all 0.0621
_refine_ls_R_factor_gt 0.0513
_refine_ls_shift/su_max 0.001
_refine_ls_shift/su_mean 0.000
_refine_ls_structure_factor_coef Fsqd
_refine_ls_weighting_details 'calc w = 1/[\s^2^(Fo^2^)+(0.0355P)^2^] where P = (Fo^2^+2Fc^2^)/3'
_refine_ls_weighting_scheme calc
_refine_ls_wR_factor_gt 0.0937
_refine_ls_wR_factor_ref 0.0977
_reflns_number_gt 3137
_reflns_number_total 3622
_reflns_threshold_expression I>2\s(I)
_cod_data_source_file ci6681.cif
_cod_data_source_block I
_cod_depositor_comments
;
The following automatic conversions were performed:
'_symmetry_cell_setting' value 'Orthorhombic' changed to 'orthorhombic'
according to '/home/saulius/struct/CIF-dictionaries/cif_core.dic'
dictionary named 'cif_core.dic' version 2.4.1 from 2010-06-29.

Automatic conversion script
Id: cif_fix_enum 1527 2010-12-29 10:47:43Z saulius 

The following automatic conversions were performed:

'_symmetry_cell_setting' value 'Orthorhombic' changed to
'orthorhombic' according to
/home/saulius/struct/CIF-dictionaries/cif_core.dic dictionary named
'cif_core.dic' version 2.4.1 from 2010-06-29.

Automatic conversion script
Id: cif_fix_values 1715 2011-07-08 13:25:40Z adriana 
;
_cod_database_code 2207193
_cod_database_fobs_code 2207193

loop_
_symmetry_equiv_pos_as_xyz
'x, y, z'
'-x+1/2, -y, z+1/2'
'x+1/2, -y+1/2, -z'
'-x, y+1/2, -z+1/2'

loop_
_atom_site_label
_atom_site_fract_x
_atom_site_fract_y
_atom_site_fract_z
_atom_site_U_iso_or_equiv
_atom_site_adp_type
_atom_site_calc_flag
_atom_site_refinement_flags
_atom_site_occupancy
_atom_site_type_symbol
Zn1 0.43782(7) 0.42342(5) 0.57097(2) 0.03842(15) Uani d . 1 Zn
Cl1 0.3782(2) 0.28554(12) 0.48689(6) 0.0563(4) Uani d . 1 Cl
Cl2 0.23799(16) 0.58397(12) 0.56925(6) 0.0520(3) Uani d . 1 Cl
Cl3 0.5082(2) 0.14071(15) 0.76038(7) 0.0694(4) Uani d . 1 Cl
Cl4 1.1427(2) 0.3322(2) 0.80158(8) 0.0815(5) Uani d . 1 Cl
O1 0.4975(4) 0.3245(3) 0.64897(15) 0.0440(8) Uani d . 1 O
N1 0.6672(5) 0.5179(3) 0.56449(18) 0.0361(8) Uani d . 1 N
N2 0.7585(5) 0.4561(3) 0.4232(2) 0.0435(9) Uani d D 1 N
C1 0.7873(6) 0.4093(4) 0.6627(2) 0.0377(10) Uani d . 1 C
C2 0.6450(6) 0.3280(4) 0.6799(2) 0.0358(10) Uani d . 1 C
C3 0.6730(7) 0.2475(5) 0.7363(2) 0.0450(12) Uani d . 1 C
C4 0.8207(6) 0.2481(5) 0.7725(2) 0.0456(13) Uani d . 1 C
H4 0.8309 0.1942 0.8095 0.055 Uiso calc R 1 H
C5 0.9556(6) 0.3291(5) 0.7541(2) 0.0469(12) Uani d . 1 C
C6 0.9404(6) 0.4078(5) 0.6999(2) 0.0461(11) Uani d . 1 C
H6 1.0326 0.4613 0.6874 0.055 Uiso calc R 1 H
C7 0.7887(6) 0.4995(4) 0.6067(2) 0.0387(11) Uani d . 1 C
H7 0.8886 0.5494 0.6009 0.046 Uiso calc R 1 H
C8 0.6954(7) 0.6189(4) 0.5143(2) 0.0440(12) Uani d . 1 C
H8A 0.8158 0.6460 0.5150 0.053 Uiso calc R 1 H
H8B 0.6250 0.6956 0.5244 0.053 Uiso calc R 1 H
C9 0.6502(7) 0.5693(4) 0.4462(2) 0.0436(11) Uani d . 1 C
H9A 0.5298 0.5423 0.4460 0.052 Uiso calc R 1 H
H9B 0.6625 0.6414 0.4150 0.052 Uiso calc R 1 H
C10 0.9432(7) 0.4924(6) 0.4128(3) 0.0658(16) Uani d . 1 C
H10A 1.0068 0.4160 0.3988 0.099 Uiso calc R 1 H
H10B 0.9911 0.5252 0.4534 0.099 Uiso calc R 1 H
H10C 0.9507 0.5596 0.3794 0.099 Uiso calc R 1 H
C11 0.6831(7) 0.3956(5) 0.3632(2) 0.0546(14) Uani d . 1 C
H11A 0.5681 0.3653 0.3727 0.082 Uiso calc R 1 H
H11B 0.7534 0.3224 0.3496 0.082 Uiso calc R 1 H
H11C 0.6790 0.4601 0.3285 0.082 Uiso calc R 1 H
H2 0.765(8) 0.393(4) 0.4545(19) 0.080 Uiso d D 1 H

loop_
_atom_site_aniso_label
_atom_site_aniso_U_11
_atom_site_aniso_U_22
_atom_site_aniso_U_33
_atom_site_aniso_U_12
_atom_site_aniso_U_13
_atom_site_aniso_U_23
Zn1 0.0431(3) 0.0341(3) 0.0380(3) -0.0016(3) -0.0008(3) 0.0054(3)
Cl1 0.0782(10) 0.0443(7) 0.0465(7) -0.0141(7) -0.0001(7) -0.0046(6)
Cl2 0.0573(7) 0.0468(6) 0.0520(7) 0.0130(6) 0.0033(6) 0.0016(7)
Cl3 0.0726(10) 0.0736(10) 0.0621(9) -0.0174(8) -0.0051(7) 0.0341(7)
Cl4 0.0540(9) 0.1210(14) 0.0696(10) 0.0110(10) -0.0161(8) 0.0101(10)
O1 0.047(2) 0.0442(18) 0.0406(17) -0.0090(16) -0.0046(16) 0.0151(15)
N1 0.044(2) 0.0264(18) 0.038(2) -0.0010(16) 0.0066(19) 0.0002(17)
N2 0.053(2) 0.035(2) 0.043(2) 0.0034(18) -0.002(2) 0.0089(18)
C1 0.048(3) 0.032(2) 0.033(2) 0.005(2) 0.004(2) -0.001(2)
C2 0.048(3) 0.029(2) 0.030(2) 0.006(2) 0.006(2) -0.0005(18)
C3 0.052(3) 0.043(3) 0.040(3) 0.003(2) 0.004(2) 0.005(2)
C4 0.050(3) 0.053(3) 0.033(3) 0.012(3) 0.000(2) 0.006(2)
C5 0.045(3) 0.057(3) 0.039(2) 0.012(3) -0.001(2) -0.004(2)
C6 0.043(3) 0.056(3) 0.039(2) 0.001(3) 0.001(2) -0.001(2)
C7 0.039(3) 0.032(2) 0.045(3) -0.007(2) 0.008(2) -0.003(2)
C8 0.063(3) 0.024(2) 0.045(3) -0.004(2) 0.004(2) 0.007(2)
C9 0.058(3) 0.033(2) 0.040(3) 0.009(3) 0.000(2) 0.013(2)
C10 0.058(4) 0.066(4) 0.074(4) -0.003(3) 0.012(3) -0.008(3)
C11 0.071(4) 0.051(3) 0.042(3) 0.005(3) -0.004(3) -0.002(2)

loop_
_atom_type_symbol
_atom_type_description
_atom_type_scat_dispersion_real
_atom_type_scat_dispersion_imag
_atom_type_scat_source
C C 0.0033 0.0016 'International Tables Vol C Tables 4.2.6.8 and 6.1.1.4'
H H 0.0000 0.0000 'International Tables Vol C Tables 4.2.6.8 and 6.1.1.4'
Cl Cl 0.1484 0.1585 'International Tables Vol C Tables 4.2.6.8 and 6.1.1.4'
N N 0.0061 0.0033 'International Tables Vol C Tables 4.2.6.8 and 6.1.1.4'
O O 0.0106 0.0060 'International Tables Vol C Tables 4.2.6.8 and 6.1.1.4'
Zn Zn 0.2839 1.4301 'International Tables Vol C Tables 4.2.6.8 and 6.1.1.4'

loop_
_geom_angle_atom_site_label_1
_geom_angle_atom_site_label_2
_geom_angle_atom_site_label_3
_geom_angle
_geom_angle_publ_flag
O1 Zn1 N1 95.13(14) y
O1 Zn1 Cl2 123.71(10) y
N1 Zn1 Cl2 105.07(11) y
O1 Zn1 Cl1 110.26(10) y
N1 Zn1 Cl1 115.15(11) y
Cl2 Zn1 Cl1 107.31(5) y
C2 O1 Zn1 126.2(3) ?
C7 N1 C8 117.2(4) ?
C7 N1 Zn1 122.0(3) ?
C8 N1 Zn1 120.6(3) ?
C11 N2 C10 111.3(4) ?
C11 N2 C9 110.7(4) ?
C10 N2 C9 113.0(4) ?
C11 N2 H2 108(4) ?
C10 N2 H2 103(4) ?
C9 N2 H2 111(4) ?
C6 C1 C2 121.2(4) ?
C6 C1 C7 114.7(4) ?
C2 C1 C7 124.1(4) ?
O1 C2 C1 125.3(4) ?
O1 C2 C3 120.3(4) ?
C1 C2 C3 114.4(4) ?
C4 C3 C2 124.1(5) ?
C4 C3 Cl3 117.8(4) ?
C2 C3 Cl3 118.1(4) ?
C3 C4 C5 119.6(4) ?
C3 C4 H4 120.2 ?
C5 C4 H4 120.2 ?
C6 C5 C4 120.1(5) ?
C6 C5 Cl4 120.5(4) ?
C4 C5 Cl4 119.4(4) ?
C5 C6 C1 120.7(5) ?
C5 C6 H6 119.6 ?
C1 C6 H6 119.6 ?
N1 C7 C1 127.2(4) ?
N1 C7 H7 116.4 ?
C1 C7 H7 116.4 ?
N1 C8 C9 111.6(4) ?
N1 C8 H8A 109.3 ?
C9 C8 H8A 109.3 ?
N1 C8 H8B 109.3 ?
C9 C8 H8B 109.3 ?
H8A C8 H8B 108.0 ?
N2 C9 C8 114.3(4) ?
N2 C9 H9A 108.7 ?
C8 C9 H9A 108.7 ?
N2 C9 H9B 108.7 ?
C8 C9 H9B 108.7 ?
H9A C9 H9B 107.6 ?
N2 C10 H10A 109.5 ?
N2 C10 H10B 109.5 ?
H10A C10 H10B 109.5 ?
N2 C10 H10C 109.5 ?
H10A C10 H10C 109.5 ?
H10B C10 H10C 109.5 ?
N2 C11 H11A 109.5 ?
N2 C11 H11B 109.5 ?
H11A C11 H11B 109.5 ?
N2 C11 H11C 109.5 ?
H11A C11 H11C 109.5 ?
H11B C11 H11C 109.5 ?

loop_
_geom_bond_atom_site_label_1
_geom_bond_atom_site_label_2
_geom_bond_distance
_geom_bond_publ_flag
Zn1 O1 1.926(3) y
Zn1 N1 2.019(4) y
Zn1 Cl2 2.2427(13) y
Zn1 Cl1 2.2487(14) y
Cl3 C3 1.741(5) ?
Cl4 C5 1.736(5) ?
O1 C2 1.300(5) ?
N1 C7 1.283(6) y
N1 C8 1.458(5) y
N2 C11 1.479(6) ?
N2 C10 1.489(7) ?
N2 C9 1.493(6) ?
N2 H2 0.90(4) ?
C1 C6 1.402(6) ?
C1 C2 1.417(6) ?
C1 C7 1.456(6) ?
C2 C3 1.419(6) ?
C3 C4 1.356(6) ?
C4 C5 1.378(7) ?
C4 H4 0.93 ?
C5 C6 1.361(6) ?
C6 H6 0.93 ?
C7 H7 0.93 ?
C8 C9 1.507(6) ?
C8 H8A 0.97 ?
C8 H8B 0.97 ?
C9 H9A 0.97 ?
C9 H9B 0.97 ?
C10 H10A 0.96 ?
C10 H10B 0.96 ?
C10 H10C 0.96 ?
C11 H11A 0.96 ?
C11 H11B 0.96 ?
C11 H11C 0.96 ?

loop_
_geom_hbond_atom_site_label_D
_geom_hbond_atom_site_label_H
_geom_hbond_atom_site_label_A
_geom_hbond_site_symmetry_A
_geom_hbond_distance_DH
_geom_hbond_distance_HA
_geom_hbond_distance_DA
_geom_hbond_angle_DHA
N2 H2 Cl1 3_556 0.90(4) 2.33(2) 3.186(4) 158(5)
C4 H4 Cl2 4_646 0.93 2.75 3.637(4) 160
C7 H7 Cl2 1_655 0.93 2.80 3.655(4) 154
C11 H11B O1 3_556 0.96 2.40 3.307(4) 157

loop_
_geom_torsion_atom_site_label_1
_geom_torsion_atom_site_label_2
_geom_torsion_atom_site_label_3
_geom_torsion_atom_site_label_4
_geom_torsion
N1 Zn1 O1 C2 -1.1(4)
Cl2 Zn1 O1 C2 -113.1(3)
Cl1 Zn1 O1 C2 118.1(3)
O1 Zn1 N1 C7 -0.9(4)
Cl2 Zn1 N1 C7 126.0(3)
Cl1 Zn1 N1 C7 -116.2(3)
O1 Zn1 N1 C8 -175.6(3)
Cl2 Zn1 N1 C8 -48.7(3)
Cl1 Zn1 N1 C8 69.2(3)
Zn1 O1 C2 C1 2.1(6)
Zn1 O1 C2 C3 -178.6(3)
C6 C1 C2 O1 178.9(4)
C7 C1 C2 O1 -1.0(7)
C6 C1 C2 C3 -0.4(6)
C7 C1 C2 C3 179.7(4)
O1 C2 C3 C4 -177.9(4)
C1 C2 C3 C4 1.4(7)
O1 C2 C3 Cl3 2.3(6)
C1 C2 C3 Cl3 -178.4(3)
C2 C3 C4 C5 -1.2(8)
Cl3 C3 C4 C5 178.6(4)
C3 C4 C5 C6 0.0(7)
C3 C4 C5 Cl4 178.6(4)
C4 C5 C6 C1 0.9(7)
Cl4 C5 C6 C1 -177.7(4)
C2 C1 C6 C5 -0.7(7)
C7 C1 C6 C5 179.2(4)
C8 N1 C7 C1 177.0(4)
Zn1 N1 C7 C1 2.2(6)
C6 C1 C7 N1 178.7(4)
C2 C1 C7 N1 -1.4(7)
C7 N1 C8 C9 132.8(4)
Zn1 N1 C8 C9 -52.3(5)
C11 N2 C9 C8 168.0(4)
C10 N2 C9 C8 -66.4(5)
N1 C8 C9 N2 -62.7(5)
